data_4088972
loop_
_publ_author_name
'Brown, Loren C.'
'Ressegue, Emily'
'Merola, Joseph S.'

_publ_section_title
;
 Rapid Access to Derivatized, Dimeric, Ring-Substituted
 Dichloro(cyclopentadienyl)rhodium(III) and Iridium(III) Complexes
;
_journal_issue 24
_journal_name_full Organometallics
_journal_page_first 4014
_journal_paper_doi 10.1021/acs.organomet.6b00580
_journal_volume 35
_journal_year 2016
_chemical_formula_moiety 'C30 H46 Cl4 Rh2'
_chemical_formula_sum 'C30 H46 Cl4 Rh2'
_chemical_formula_weight 754.29
_space_group_crystal_system monoclinic
_space_group_IT_number 14
_space_group_name_Hall '-P 2ybc'
_space_group_name_H-M_alt 'P 1 21/c 1'
_atom_sites_solution_hydrogens geom
_audit_creation_date 2015-11-09
_audit_creation_method
;
Olex2 1.2
(compiled 2015.09.30 svn.r3233 for OlexSys, GUI svn.r5103)
;
_cell_angle_alpha 90
_cell_angle_beta 107.806(3)
_cell_angle_gamma 90
_cell_formula_units_Z 2
_cell_length_a 10.6334(3)
_cell_length_b 19.1231(4)
_cell_length_c 8.7620(2)
_cell_measurement_reflns_used 16937
_cell_measurement_temperature 100.00(10)
_cell_measurement_theta_max 32.3460
_cell_measurement_theta_min 4.1170
_cell_volume 1696.35(8)
_computing_cell_refinement 'CrysAlisPro 1.171.38.41 (Rigaku OD, 2015)'
_computing_data_collection 'CrysAlisPro 1.171.38.41 (Rigaku OD, 2015)'
_computing_data_reduction 'CrysAlisPro 1.171.38.41 (Rigaku OD, 2015)'
_computing_molecular_graphics 'Olex2 (Dolomanov et al., 2009)'
_computing_publication_material 'Olex2 (Dolomanov et al., 2009)'
_computing_structure_refinement 'ShelXL (Sheldrick, 2015)'
_diffrn_ambient_environment N~2~
_diffrn_ambient_temperature 100.00(10)
_diffrn_detector 'CCD plate'
_diffrn_detector_area_resol_mean 8.0061
_diffrn_detector_type Eos
_diffrn_measured_fraction_theta_full 0.998
_diffrn_measured_fraction_theta_max 0.954
_diffrn_measurement_details
;
List of Runs (angles in degrees, time in seconds):

  # Type    Start    End  Width  t~exp~   \w     \q     \k     \f   Frames
--------------------------------------------------------------------------
  1  \w   -104.00  45.00   1.00   18.00    --  -29.53   0.00 150.00  149
  2  \w   -102.00   4.00   1.00   18.00    --  -29.53 -77.00 -30.00  106
  3  \w    -63.00  43.00   1.00   18.00    --  -29.53  77.00-180.00  106
  4  \w    -63.00  43.00   1.00   18.00    --  -29.53  77.00  90.00  106
  5  \w    -63.00  43.00   1.00   18.00    --  -29.53  77.00 -90.00  106
  6  \w   -102.00   4.00   1.00   18.00    --  -29.53 -77.00-150.00  106
  7  \w   -109.00 -35.00   1.00   18.00    --  -29.53-178.00-120.00   74
  8  \w   -100.00  -6.00   1.00   18.00    --  -29.53 -57.00  30.00   94
  9  \w   -102.00   4.00   1.00   18.00    --  -29.53 -77.00 150.00  106
 10  \w   -100.00  -6.00   1.00   18.00    --  -29.53 -57.00  90.00   94
 11  \w   -100.00 -75.00   1.00   18.00    --  -29.53 -57.00-120.00   25
;
_diffrn_measurement_device 'four-circle diffractometer'
_diffrn_measurement_device_type 'Xcalibur, Eos, Gemini ultra'
_diffrn_measurement_method '\w scans'
_diffrn_orient_matrix_type 'CrysAlisPro convention (1999,Acta A55,543-557)'
_diffrn_orient_matrix_UB_11 0.0673461000
_diffrn_orient_matrix_UB_12 0.0223222000
_diffrn_orient_matrix_UB_13 0.0101900000
_diffrn_orient_matrix_UB_21 -0.0190543000
_diffrn_orient_matrix_UB_22 0.0049111000
_diffrn_orient_matrix_UB_23 -0.0692209000
_diffrn_orient_matrix_UB_31 -0.0482159000
_diffrn_orient_matrix_UB_32 0.0292043000
_diffrn_orient_matrix_UB_33 0.0039408000
_diffrn_radiation_monochromator graphite
_diffrn_radiation_probe x-ray
_diffrn_radiation_type MoK\a
_diffrn_radiation_wavelength 0.71073
_diffrn_reflns_av_R_equivalents 0.0524
_diffrn_reflns_av_unetI/netI 0.0333
_diffrn_reflns_Laue_measured_fraction_full 0.998
_diffrn_reflns_Laue_measured_fraction_max 0.954
_diffrn_reflns_limit_h_max 15
_diffrn_reflns_limit_h_min -15
_diffrn_reflns_limit_k_max 28
_diffrn_reflns_limit_k_min -28
_diffrn_reflns_limit_l_max 13
_diffrn_reflns_limit_l_min -12
_diffrn_reflns_number 43435
_diffrn_reflns_point_group_measured_fraction_full 0.998
_diffrn_reflns_point_group_measured_fraction_max 0.954
_diffrn_reflns_theta_full 31.000
_diffrn_reflns_theta_max 32.439
_diffrn_reflns_theta_min 3.763
_diffrn_source 'fine-focus sealed X-ray tube'
_diffrn_source_type 'Enhance (Mo) X-ray Source'
_exptl_absorpt_coefficient_mu 1.305
_exptl_absorpt_correction_T_max 0.976
_exptl_absorpt_correction_T_min 0.696
_exptl_absorpt_correction_type analytical
_exptl_absorpt_process_details
;
CrysAlisPro 1.171.38.41 (Rigaku Oxford Diffraction, 2015)
Analytical numeric absorption correction using a multifaceted crystal
			model based on expressions derived by R.C. Clark & J.S. Reid.
(Clark, R. C. & Reid, J. S. (1995). Acta Cryst. A51, 887-897)
Empirical absorption correction using spherical harmonics,
 implemented in SCALE3 ABSPACK scaling algorithm.
;
_exptl_crystal_colour red
_exptl_crystal_colour_primary red
_exptl_crystal_density_diffrn 1.477
_exptl_crystal_description plate
_exptl_crystal_F_000 768
_exptl_crystal_size_max 0.346
_exptl_crystal_size_mid 0.208
_exptl_crystal_size_min 0.017
_refine_diff_density_max 1.053
_refine_diff_density_min -0.636
_refine_diff_density_rms 0.103
_refine_ls_extinction_method none
_refine_ls_goodness_of_fit_ref 1.081
_refine_ls_hydrogen_treatment constr
_refine_ls_matrix_type full
_refine_ls_number_parameters 222
_refine_ls_number_reflns 5826
_refine_ls_number_restraints 72
_refine_ls_restrained_S_all 1.109
_refine_ls_R_factor_all 0.0424
_refine_ls_R_factor_gt 0.0347
_refine_ls_shift/su_max 0.001
_refine_ls_shift/su_mean 0.000
_refine_ls_structure_factor_coef Fsqd
_refine_ls_weighting_details 'w=1/[\s^2^(Fo^2^)+(0.0257P)^2^+2.0693P] where P=(Fo^2^+2Fc^2^)/3'
_refine_ls_weighting_scheme calc
_refine_ls_wR_factor_gt 0.0713
_refine_ls_wR_factor_ref 0.0736
_reflns_Friedel_coverage 0.000
_reflns_number_gt 5088
_reflns_number_total 5826
_reflns_threshold_expression 'I > 2\s(I)'
_cod_data_source_file om6b00580_si_002.cif
_cod_data_source_block 3n_lbx-034
_cod_original_cell_volume 1696.35(7)
_cod_database_code 4088972
_chemical_oxdiff_formula 'C30 H46 Cl4 Rh2 C H2 Cl2'
_shelx_space_group_comment
;
The symmetry employed for this shelxl refinement is uniquely defined
by the following loop, which should always be used as a source of
symmetry information in preference to the above space-group names.
They are only intended as comments.
;
_reflns_odcompleteness_completeness 99.67
_reflns_odcompleteness_iscentric 1
_reflns_odcompleteness_theta 26.32
_olex2_refinement_description
;
1. Others
 Fixed Uiso: H6A(0.023) H7A(0.064) H7B(0.064) H8A(0.086) H8B(0.086) H9A(0.094)
 H9B(0.094) H10A(0.088) H10B(0.088) H11A(0.088) H11B(0.088) H6B(0.021)
 H7C(0.03) H7D(0.03) H8C(0.038) H8D(0.038) H9C(0.042) H9D(0.042) H10C(0.021)
 H10D(0.021) H11C(0.039) H11D(0.039) H12A(0.035) H12B(0.035) H12C(0.035)
 H13A(0.033) H13B(0.033) H13C(0.033) H14A(0.038) H14B(0.038) H14C(0.038)
 H15A(0.041) H15B(0.041) H15C(0.041)
 Fixed X: H6A(0.8503) H7A(0.8786) H7B(0.9109) H8A(1.0728) H8B(1.1153)
 H9A(1.1266) H9B(1.2171) H10A(1.0519) H10B(1.0875) H11A(0.9004) H11B(0.8542)
 H6B(0.8637) H7C(0.9065) H7D(0.8676) H8C(1.0732) H8D(1.0987) H9C(1.0879)
 H9D(1.1277) H10C(1.1399) H10D(1.2269) H11C(0.8937) H11D(0.9246) H12A(0.7179)
 H12B(0.7131) H12C(0.5843) H13A(0.3756) H13B(0.3789) H13C(0.2903) H14A(0.2874)
 H14B(0.3747) H14C(0.3682) H15A(0.5892) H15B(0.6518) H15C(0.7415)
 Fixed Y: H6A(0.4311) H7A(0.3542) H7B(0.291) H8A(0.4137) H8B(0.3352)
 H9A(0.3045) H9B(0.3722) H10A(0.443) H10B(0.3848) H11A(0.3176) H11B(0.3942)
 H6B(0.3418) H7C(0.2997) H7D(0.2486) H8C(0.2636) H8D(0.2436) H9C(0.403)
 H9D(0.451) H10C(0.3535) H10D(0.3355) H11C(0.4554) H11D(0.4294) H12A(0.2711)
 H12B(0.2162) H12C(0.2295) H13A(0.2622) H13B(0.2274) H13C(0.2953) H14A(0.3829)
 H14B(0.3846) H14C(0.452) H15A(0.499) H15B(0.4446) H15C(0.4776)
 Fixed Z: H6A(0.4503) H7A(0.255) H7B(0.3814) H8A(0.3978) H8B(0.3724)
 H9A(0.6445) H9B(0.6528) H10A(0.6798) H10B(0.818) H11A(0.673) H11B(0.708)
 H6B(0.6128) H7C(0.3217) H7D(0.4443) H8C(0.6358) H8D(0.4701) H9C(0.7096)
 H9D(0.5814) H10C(0.4231) H10D(0.6021) H11C(0.5451) H11D(0.3867) H12A(0.6689)
 H12B(0.5294) H12C(0.5836) H13A(0.4558) H13B(0.2909) H13C(0.2884) H14A(0.1208)
 H14B(0.0009) H14C(0.1064) H15A(0.1725) H15B(0.0773) H15C(0.2427)
;
_shelx_shelxl_version_number 2014/7
_olex2_date_sample_data_collection 2015-10-20
_olex2_date_sample_submission 2015-10-20
_olex2_submission_special_instructions 'No special instructions were received'
_oxdiff_exptl_absorpt_empirical_details
;
Empirical correction (ABSPACK) includes:
- Absorption correction using spherical harmonics
- Frame scaling
;
_oxdiff_exptl_absorpt_empirical_full_max 1.131
_oxdiff_exptl_absorpt_empirical_full_min 0.883

loop_
_space_group_symop_operation_xyz
'x, y, z'
'-x, y+1/2, -z+1/2'
'-x, -y, -z'
'x, -y-1/2, z-1/2'

loop_
_atom_site_label
_atom_site_type_symbol
_atom_site_fract_x
_atom_site_fract_y
_atom_site_fract_z
_atom_site_U_iso_or_equiv
_atom_site_adp_type
_atom_site_occupancy
_atom_site_site_symmetry_order
_atom_site_calc_flag
_atom_site_refinement_flags_posn
_atom_site_refinement_flags_adp
_atom_site_refinement_flags_occupancy
_atom_site_disorder_assembly
_atom_site_disorder_group
Rh1 Rh 0.54930(2) 0.41028(2) 0.47993(2) 0.01347(5) Uani 1 1 d . . . . .
Cl1 Cl 0.34470(5) 0.47579(3) 0.44249(6) 0.01876(10) Uani 1 1 d . . . . .
Cl2 Cl 0.56200(7) 0.38712(3) 0.75347(7) 0.03046(14) Uani 1 1 d . . . . .
C1 C 0.7007(2) 0.36149(12) 0.4062(3) 0.0179(4) Uani 1 1 d . . . . .
C2 C 0.6206(2) 0.30811(10) 0.4459(2) 0.0152(4) Uani 1 1 d . . . . .
C3 C 0.48728(19) 0.31734(10) 0.3447(2) 0.0139(3) Uani 1 1 d . . . . .
C4 C 0.4855(2) 0.37434(11) 0.2358(2) 0.0163(4) Uani 1 1 d . . . . .
C5 C 0.6160(2) 0.40157(11) 0.2738(3) 0.0179(4) Uani 1 1 d . . . . .
C6A C 0.8433(4) 0.3799(2) 0.4692(5) 0.0195(8) Uani 0.695(4) 1 d . U P A 1
H6A H 0.8503 0.4311 0.4503 0.023 Uiso 0.695(4) 1 calc R . P A 1
C7A C 0.9180(4) 0.3422(3) 0.3697(8) 0.0534(15) Uani 0.695(4) 1 d . U P A 1
H7A H 0.8786 0.3542 0.2550 0.064 Uiso 0.695(4) 1 calc R . P A 1
H7B H 0.9109 0.2910 0.3814 0.064 Uiso 0.695(4) 1 calc R . P A 1
C8A C 1.0648(4) 0.3642(3) 0.4268(9) 0.0716(19) Uani 0.695(4) 1 d . U P A 1
H8A H 1.0728 0.4137 0.3978 0.086 Uiso 0.695(4) 1 calc R . P A 1
H8B H 1.1153 0.3352 0.3724 0.086 Uiso 0.695(4) 1 calc R . P A 1
C9A C 1.1250(5) 0.3548(3) 0.6173(11) 0.078(2) Uani 0.695(4) 1 d . U P A 1
H9A H 1.1266 0.3045 0.6445 0.094 Uiso 0.695(4) 1 calc R . P A 1
H9B H 1.2171 0.3722 0.6528 0.094 Uiso 0.695(4) 1 calc R . P A 1
C10A C 1.0485(5) 0.3923(4) 0.7012(7) 0.0731(19) Uani 0.695(4) 1 d . U P A 1
H10A H 1.0519 0.4430 0.6798 0.088 Uiso 0.695(4) 1 calc R . P A 1
H10B H 1.0875 0.3848 0.8180 0.088 Uiso 0.695(4) 1 calc R . P A 1
C11A C 0.9045(5) 0.3679(4) 0.6485(6) 0.074(2) Uani 0.695(4) 1 d . U P A 1
H11A H 0.9004 0.3176 0.6730 0.088 Uiso 0.695(4) 1 calc R . P A 1
H11B H 0.8542 0.3942 0.7080 0.088 Uiso 0.695(4) 1 calc R . P A 1
C6B C 0.8554(8) 0.3524(5) 0.4984(11) 0.0175(16) Uani 0.305(4) 1 d . U P A 2
H6B H 0.8637 0.3418 0.6128 0.021 Uiso 0.305(4) 1 calc R . P A 2
C7B C 0.9168(7) 0.2917(5) 0.4365(10) 0.0246(17) Uani 0.305(4) 1 d . U P A 2
H7C H 0.9065 0.2997 0.3217 0.030 Uiso 0.305(4) 1 calc R . P A 2
H7D H 0.8676 0.2486 0.4443 0.030 Uiso 0.305(4) 1 calc R . P A 2
C8B C 1.0631(8) 0.2801(5) 0.5256(12) 0.0317(19) Uani 0.305(4) 1 d . U P A 2
H8C H 1.0732 0.2636 0.6358 0.038 Uiso 0.305(4) 1 calc R . P A 2
H8D H 1.0987 0.2436 0.4701 0.038 Uiso 0.305(4) 1 calc R . P A 2
C9B C 1.0784(8) 0.4086(5) 0.5943(13) 0.035(2) Uani 0.305(4) 1 d . U P A 2
H9C H 1.0879 0.4030 0.7096 0.042 Uiso 0.305(4) 1 calc R . P A 2
H9D H 1.1277 0.4510 0.5814 0.042 Uiso 0.305(4) 1 calc R . P A 2
C10B C 1.1354(8) 0.3432(4) 0.5321(10) 0.0174(15) Uani 0.305(4) 1 d . U P A 2
H10C H 1.1399 0.3535 0.4231 0.021 Uiso 0.305(4) 1 calc R . P A 2
H10D H 1.2269 0.3355 0.6021 0.021 Uiso 0.305(4) 1 calc R . P A 2
C11B C 0.9320(8) 0.4167(5) 0.4986(12) 0.032(2) Uani 0.305(4) 1 d . U P A 2
H11C H 0.8937 0.4554 0.5451 0.039 Uiso 0.305(4) 1 calc R . P A 2
H11D H 0.9246 0.4294 0.3867 0.039 Uiso 0.305(4) 1 calc R . P A 2
C12 C 0.6626(2) 0.25137(12) 0.5673(3) 0.0235(4) Uani 1 1 d . . . . .
H12A H 0.7179 0.2711 0.6689 0.035 Uiso 1 1 calc GR . . . .
H12B H 0.7131 0.2162 0.5294 0.035 Uiso 1 1 calc GR . . . .
H12C H 0.5843 0.2295 0.5836 0.035 Uiso 1 1 calc GR . . . .
C13 C 0.3731(2) 0.27158(12) 0.3450(3) 0.0223(4) Uani 1 1 d . . . . .
H13A H 0.3756 0.2622 0.4558 0.033 Uiso 1 1 calc GR . . . .
H13B H 0.3789 0.2274 0.2909 0.033 Uiso 1 1 calc GR . . . .
H13C H 0.2903 0.2953 0.2884 0.033 Uiso 1 1 calc GR . . . .
C14 C 0.3689(2) 0.40074(13) 0.1046(3) 0.0253(5) Uani 1 1 d . . . . .
H14A H 0.2874 0.3829 0.1208 0.038 Uiso 1 1 calc GR . . . .
H14B H 0.3747 0.3846 0.0009 0.038 Uiso 1 1 calc GR . . . .
H14C H 0.3682 0.4520 0.1064 0.038 Uiso 1 1 calc GR . . . .
C15 C 0.6528(3) 0.46084(13) 0.1838(3) 0.0270(5) Uani 1 1 d . . . . .
H15A H 0.5892 0.4990 0.1725 0.041 Uiso 1 1 calc GR . . . .
H15B H 0.6518 0.4446 0.0773 0.041 Uiso 1 1 calc GR . . . .
H15C H 0.7415 0.4776 0.2427 0.041 Uiso 1 1 calc GR . . . .

loop_
_atom_site_aniso_label
_atom_site_aniso_U_11
_atom_site_aniso_U_22
_atom_site_aniso_U_33
_atom_site_aniso_U_23
_atom_site_aniso_U_13
_atom_site_aniso_U_12
Rh1 0.01820(8) 0.01091(7) 0.01305(7) -0.00085(5) 0.00736(5) -0.00147(6)
Cl1 0.0158(2) 0.0164(2) 0.0258(3) -0.00732(19) 0.00899(18) -0.00426(17)
Cl2 0.0544(4) 0.0242(3) 0.0179(2) 0.0033(2) 0.0187(3) 0.0059(3)
C1 0.0155(9) 0.0225(10) 0.0178(9) -0.0054(8) 0.0084(7) -0.0029(8)
C2 0.0171(9) 0.0120(9) 0.0171(9) -0.0010(7) 0.0062(7) 0.0009(7)
C3 0.0138(8) 0.0129(9) 0.0161(9) -0.0021(7) 0.0062(7) -0.0003(7)
C4 0.0221(10) 0.0148(9) 0.0132(9) -0.0017(7) 0.0070(7) 0.0014(8)
C5 0.0258(10) 0.0151(9) 0.0160(9) -0.0031(7) 0.0112(8) -0.0037(8)
C6A 0.0141(15) 0.0157(17) 0.0267(18) 0.0056(15) 0.0032(12) 0.0006(14)
C7A 0.0140(16) 0.047(3) 0.101(4) -0.035(3) 0.020(2) -0.0066(16)
C8A 0.0163(19) 0.070(4) 0.130(5) -0.042(4) 0.025(3) -0.007(2)
C9A 0.022(2) 0.043(3) 0.144(5) 0.018(4) -0.016(3) -0.008(2)
C10A 0.029(2) 0.114(5) 0.054(3) 0.037(3) -0.020(2) -0.030(3)
C11A 0.028(2) 0.136(6) 0.038(2) 0.035(3) -0.0179(17) -0.037(3)
C6B 0.011(3) 0.021(4) 0.020(4) -0.007(3) 0.003(3) 0.002(3)
C7B 0.011(3) 0.035(4) 0.029(4) -0.005(3) 0.008(2) 0.006(3)
C8B 0.020(3) 0.032(4) 0.041(5) 0.002(3) 0.006(3) 0.008(3)
C9B 0.021(3) 0.035(4) 0.052(5) -0.012(4) 0.014(3) -0.008(3)
C10B 0.014(3) 0.022(3) 0.020(3) -0.002(3) 0.011(3) 0.008(2)
C11B 0.028(4) 0.025(4) 0.046(5) -0.011(3) 0.016(3) -0.003(3)
C12 0.0272(11) 0.0181(10) 0.0237(11) 0.0045(8) 0.0056(9) 0.0063(9)
C13 0.0178(10) 0.0200(10) 0.0302(12) -0.0056(9) 0.0089(9) -0.0066(8)
C14 0.0301(12) 0.0251(12) 0.0176(10) -0.0003(8) 0.0028(9) 0.0066(9)
C15 0.0410(14) 0.0222(11) 0.0245(11) -0.0003(9) 0.0199(10) -0.0087(10)

loop_
_atom_type_symbol
_atom_type_description
_atom_type_scat_dispersion_real
_atom_type_scat_dispersion_imag
_atom_type_scat_source
C C 0.0033 0.0016 'International Tables Vol C Tables 4.2.6.8 and 6.1.1.4'
H H 0.0000 0.0000 'International Tables Vol C Tables 4.2.6.8 and 6.1.1.4'
Cl Cl 0.1484 0.1585 'International Tables Vol C Tables 4.2.6.8 and 6.1.1.4'
Rh Rh -1.1178 0.9187 'International Tables Vol C Tables 4.2.6.8 and 6.1.1.4'

loop_
_exptl_crystal_face_index_h
_exptl_crystal_face_index_k
_exptl_crystal_face_index_l
_exptl_crystal_face_perp_dist
1 0 0 0.0084
-1 0 0 0.0084
0 0 1 0.0965
0 0 -1 0.0965
0 1 0 0.1591
0 -1 1 0.1006
0 1 -1 0.1236
0 -5 -2 0.1401
0 -1 2 0.0921

loop_
_geom_angle_atom_site_label_1
_geom_angle_atom_site_label_2
_geom_angle_atom_site_label_3
_geom_angle
_geom_angle_site_symmetry_3
Cl1 Rh1 Cl1 84.063(18) 3_666
Cl2 Rh1 Cl1 90.26(2) .
Cl2 Rh1 Cl1 90.36(2) 3_666
C1 Rh1 Cl1 155.54(6) .
C1 Rh1 Cl1 98.49(6) 3_666
C1 Rh1 Cl2 113.96(6) .
C1 Rh1 C2 39.32(8) .
C1 Rh1 C3 66.31(8) .
C1 Rh1 C4 66.11(8) .
C1 Rh1 C5 39.79(8) .
C2 Rh1 Cl1 141.69(6) .
C2 Rh1 Cl1 133.99(6) 3_666
C2 Rh1 Cl2 93.24(6) .
C2 Rh1 C4 65.71(8) .
C3 Rh1 Cl1 159.30(6) 3_666
C3 Rh1 Cl1 104.00(5) .
C3 Rh1 Cl2 108.39(6) .
C3 Rh1 C2 39.21(7) .
C3 Rh1 C4 39.50(8) .
C3 Rh1 C5 65.84(8) .
C4 Rh1 Cl1 91.90(6) .
C4 Rh1 Cl1 122.58(6) 3_666
C4 Rh1 Cl2 147.03(6) .
C5 Rh1 Cl1 93.46(6) 3_666
C5 Rh1 Cl1 115.96(6) .
C5 Rh1 Cl2 153.74(6) .
C5 Rh1 C2 65.79(8) .
C5 Rh1 C4 38.75(8) .
Rh1 Cl1 Rh1 95.939(18) 3_666
C2 C1 Rh1 71.24(11) .
C2 C1 C5 107.42(18) .
C2 C1 C6A 133.6(2) .
C2 C1 C6B 113.2(4) .
C5 C1 Rh1 70.63(12) .
C5 C1 C6A 119.0(2) .
C5 C1 C6B 138.5(4) .
C6A C1 Rh1 124.3(2) .
C6B C1 Rh1 130.5(3) .
C1 C2 Rh1 69.43(12) .
C1 C2 C12 128.3(2) .
C3 C2 Rh1 69.51(11) .
C3 C2 C1 108.04(18) .
C3 C2 C12 123.67(19) .
C12 C2 Rh1 127.18(15) .
C2 C3 Rh1 71.27(11) .
C2 C3 C4 108.15(17) .
C2 C3 C13 125.15(19) .
C4 C3 Rh1 71.13(11) .
C4 C3 C13 126.53(19) .
C13 C3 Rh1 126.97(14) .
C3 C4 Rh1 69.37(11) .
C3 C4 C14 127.0(2) .
C5 C4 Rh1 70.24(12) .
C5 C4 C3 107.87(18) .
C5 C4 C14 125.1(2) .
C14 C4 Rh1 126.25(15) .
C1 C5 Rh1 69.58(11) .
C1 C5 C15 128.4(2) .
C4 C5 Rh1 71.01(12) .
C4 C5 C1 108.44(18) .
C4 C5 C15 123.1(2) .
C15 C5 Rh1 126.33(15) .
C1 C6A C7A 109.0(3) .
C1 C6A C11A 114.4(3) .
C11A C6A C7A 112.6(5) .
C6A C7A C8A 109.7(4) .
C7A C8A C9A 110.4(5) .
C10A C9A C8A 111.5(4) .
C9A C10A C11A 111.3(6) .
C6A C11A C10A 109.7(4) .
C7B C6B C1 113.0(6) .
C11B C6B C1 113.1(7) .
C11B C6B C7B 110.0(7) .
C6B C7B C8B 114.3(7) .
C10B C8B C7B 110.5(7) .
C11B C9B C10B 109.1(7) .
C8B C10B C9B 115.5(7) .
C6B C11B C9B 112.6(8) .

loop_
_geom_bond_atom_site_label_1
_geom_bond_atom_site_label_2
_geom_bond_distance
_geom_bond_site_symmetry_2
Rh1 Cl1 2.4442(5) .
Rh1 Cl1 2.4517(5) 3_666
Rh1 Cl2 2.4001(6) .
Rh1 C1 2.125(2) .
Rh1 C2 2.149(2) .
Rh1 C3 2.126(2) .
Rh1 C4 2.149(2) .
Rh1 C5 2.139(2) .
Cl1 Rh1 2.4518(5) 3_666
C1 C2 1.438(3) .
C1 C5 1.451(3) .
C1 C6A 1.488(4) .
C1 C6B 1.605(9) .
C2 C3 1.435(3) .
C2 C12 1.489(3) .
C3 C4 1.445(3) .
C3 C13 1.497(3) .
C4 C5 1.423(3) .
C4 C14 1.498(3) .
C5 C15 1.500(3) .
C6A C7A 1.529(6) .
C6A C11A 1.523(6) .
C7A C8A 1.544(6) .
C8A C9A 1.605(11) .
C9A C10A 1.443(11) .
C10A C11A 1.531(6) .
C6B C7B 1.512(11) .
C6B C11B 1.474(13) .
C7B C8B 1.529(11) .
C8B C10B 1.423(13) .
C9B C10B 1.560(12) .
C9B C11B 1.533(12) .

loop_
_geom_torsion_atom_site_label_1
_geom_torsion_atom_site_label_2
_geom_torsion_atom_site_label_3
_geom_torsion_atom_site_label_4
_geom_torsion
Rh1 C1 C2 C3 58.98(14)
Rh1 C1 C2 C12 -121.7(2)
Rh1 C1 C5 C4 -60.66(14)
Rh1 C1 C5 C15 120.8(2)
Rh1 C1 C6A C7A -171.2(3)
Rh1 C1 C6A C11A 61.8(5)
Rh1 C1 C6B C7B 156.7(5)
Rh1 C1 C6B C11B -77.5(8)
Rh1 C2 C3 C4 61.93(13)
Rh1 C2 C3 C13 -122.5(2)
Rh1 C3 C4 C5 59.94(14)
Rh1 C3 C4 C14 -120.5(2)
Rh1 C4 C5 C1 59.76(14)
Rh1 C4 C5 C15 -121.6(2)
C1 C2 C3 Rh1 -58.93(14)
C1 C2 C3 C4 3.0(2)
C1 C2 C3 C13 178.53(19)
C1 C6A C7A C8A 176.6(5)
C1 C6A C11A C10A -176.9(5)
C1 C6B C7B C8B -178.0(7)
C1 C6B C11B C9B 177.0(7)
C2 C1 C5 Rh1 62.13(14)
C2 C1 C5 C4 1.5(2)
C2 C1 C5 C15 -177.1(2)
C2 C1 C6A C7A 92.4(4)
C2 C1 C6A C11A -34.6(6)
C2 C1 C6B C7B 72.1(8)
C2 C1 C6B C11B -162.1(6)
C2 C3 C4 Rh1 -62.02(14)
C2 C3 C4 C5 -2.1(2)
C2 C3 C4 C14 177.5(2)
C3 C4 C5 Rh1 -59.39(13)
C3 C4 C5 C1 0.4(2)
C3 C4 C5 C15 179.03(19)
C5 C1 C2 Rh1 -61.73(14)
C5 C1 C2 C3 -2.8(2)
C5 C1 C2 C12 176.5(2)
C5 C1 C6A C7A -85.8(4)
C5 C1 C6A C11A 147.2(4)
C5 C1 C6B C7B -95.3(8)
C5 C1 C6B C11B 30.4(9)
C6A C1 C2 Rh1 119.9(3)
C6A C1 C2 C3 178.9(3)
C6A C1 C2 C12 -1.9(4)
C6A C1 C5 Rh1 -119.2(3)
C6A C1 C5 C4 -179.9(2)
C6A C1 C5 C15 1.6(4)
C6A C7A C8A C9A 51.7(7)
C7A C6A C11A C10A 58.0(7)
C7A C8A C9A C10A -55.1(6)
C8A C9A C10A C11A 58.2(6)
C9A C10A C11A C6A -59.7(8)
C11A C6A C7A C8A -55.4(6)
C6B C1 C2 Rh1 126.9(4)
C6B C1 C2 C3 -174.1(4)
C6B C1 C2 C12 5.2(4)
C6B C1 C5 Rh1 -129.9(5)
C6B C1 C5 C4 169.4(5)
C6B C1 C5 C15 -9.2(6)
C6B C7B C8B C10B -52.2(11)
C7B C6B C11B C9B -55.6(10)
C7B C8B C10B C9B 50.9(11)
C10B C9B C11B C6B 53.3(10)
C11B C6B C7B C8B 54.6(11)
C11B C9B C10B C8B -52.1(11)
C12 C2 C3 Rh1 121.8(2)
C12 C2 C3 C4 -176.32(19)
C12 C2 C3 C13 -0.8(3)
C13 C3 C4 Rh1 122.5(2)
C13 C3 C4 C5 -177.5(2)
C13 C3 C4 C14 2.0(3)
C14 C4 C5 Rh1 121.0(2)
C14 C4 C5 C1 -179.2(2)
C14 C4 C5 C15 -0.5(3)

loop_
_exptl_oxdiff_crystal_face_indexfrac_h
_exptl_oxdiff_crystal_face_indexfrac_k
_exptl_oxdiff_crystal_face_indexfrac_l
_exptl_oxdiff_crystal_face_x
_exptl_oxdiff_crystal_face_y
_exptl_oxdiff_crystal_face_z
1.0014 0.0022 -0.0051 0.0674 -0.0187 -0.0482
-1.0014 -0.0022 0.0051 -0.0674 0.0187 0.0482
0.0036 0.0054 0.9967 0.0105 -0.0690 0.0039
-0.0036 -0.0054 -0.9967 -0.0105 0.0690 -0.0039
0.0001 0.9998 -0.0006 0.0223 0.0050 0.0292
0.0036 -0.9944 0.9973 -0.0118 -0.0740 -0.0253
-0.0036 0.9944 -0.9973 0.0118 0.0740 0.0253
-0.0076 -5.0096 -1.9903 -0.1326 0.1133 -0.1538
0.0072 -0.9890 1.9940 -0.0013 -0.1430 -0.0214

loop_
_smtbx_masks_void_nr
_smtbx_masks_void_average_x
_smtbx_masks_void_average_y
_smtbx_masks_void_average_z
_smtbx_masks_void_volume
_smtbx_masks_void_count_electrons
1 0.000 0.000 0.500 105.4 46.1
2 0.000 0.500 0.000 105.4 46.1
